data_7006534
loop_
_publ_author_name
'Zhao, Yin'
'Schmalle, Helmut W.'
'Fox, Thomas'
'Blacque, Olivier'
'Berke, Heinz'

_publ_section_title
;
 Hydride transfer reactivity of
 tetrakis(trimethylphosphine)(hydrido)(nitrosyl)molybdenum(0).
;
_journal_issue 1
_journal_name_full 'Dalton transactions (Cambridge, England : 2003)'
_journal_page_first 73
_journal_page_last 85
_journal_paper_doi 10.1039/b511797f
_journal_year 2006
_chemical_formula_sum 'C47 H57 B F24 Mo N O P5'
_chemical_formula_weight 1369.54
_chemical_name_systematic
;
Nitrosyl-penta(trimethylphosphine)molybdenum
tetrakis[bis(3,5-trifluoromethyl)phenyl]borane
;
_space_group_IT_number 7
_symmetry_cell_setting monoclinic
_symmetry_space_group_name_Hall 'P -2yac'
_symmetry_space_group_name_H-M 'P 1 n 1'
_atom_sites_solution_hydrogens geom
_atom_sites_solution_primary direct
_atom_sites_solution_secondary difmap
_audit_creation_method SHELXL-97
_cell_angle_alpha 90.00
_cell_angle_beta 108.728(15)
_cell_angle_gamma 90.00
_cell_formula_units_Z 2
_cell_length_a 13.1223(18)
_cell_length_b 13.2643(12)
_cell_length_c 18.473(2)
_cell_measurement_reflns_used 7998
_cell_measurement_temperature 183(2)
_cell_measurement_theta_max 28.10
_cell_measurement_theta_min 2.25
_cell_volume 3045.1(7)
_computing_cell_refinement 'Stoe IPDS software'
_computing_data_collection 'Stoe IPDS software'
_computing_data_reduction 'XRED (Stoe & Cie, 1999)'
_computing_molecular_graphics 'PLATON, PLUTON (Spek, 1990, 1997)'
_computing_publication_material 'SHELXL-97 (Sheldrick, 1997)'
_computing_structure_refinement 'SHELXL-97 (Sheldrick, 1997)'
_computing_structure_solution 'SHELXS-97 (Sheldrick, 1990)'
_diffrn_ambient_temperature 183(2)
_diffrn_measured_fraction_theta_full 0.988
_diffrn_measured_fraction_theta_max 0.988
_diffrn_measurement_device_type 'Stoe IPDS diffractometer'
_diffrn_measurement_method '\f rotation scan'
_diffrn_radiation_monochromator graphite
_diffrn_radiation_source 'fine-focus sealed tube'
_diffrn_radiation_type MoK\a
_diffrn_radiation_wavelength 0.71073
_diffrn_reflns_av_R_equivalents 0.0628
_diffrn_reflns_av_sigmaI/netI 0.0923
_diffrn_reflns_limit_h_max 17
_diffrn_reflns_limit_h_min -17
_diffrn_reflns_limit_k_max 17
_diffrn_reflns_limit_k_min 0
_diffrn_reflns_limit_l_max 24
_diffrn_reflns_limit_l_min -24
_diffrn_reflns_number 33425
_diffrn_reflns_theta_full 28.09
_diffrn_reflns_theta_max 28.09
_diffrn_reflns_theta_min 2.25
_diffrn_standards_decay_% 0
_diffrn_standards_interval_count ' image'
_diffrn_standards_interval_time 5.0
_diffrn_standards_number '50 to 200'
_exptl_absorpt_coefficient_mu 0.455
_exptl_absorpt_correction_T_max 0.9668
_exptl_absorpt_correction_T_min 0.8552
_exptl_absorpt_correction_type numerical
_exptl_absorpt_process_details 'Coppens et al. 1965'
_exptl_crystal_colour orange
_exptl_crystal_density_diffrn 1.494
_exptl_crystal_density_method 'not measured'
_exptl_crystal_description plate
_exptl_crystal_F_000 1384
_exptl_crystal_size_max 0.36
_exptl_crystal_size_mid 0.30
_exptl_crystal_size_min 0.08
_refine_diff_density_max 1.110
_refine_diff_density_min -0.688
_refine_diff_density_rms 0.096
_refine_ls_abs_structure_details 'Flack H D (1983), Acta Cryst. A39, 876-881'
_refine_ls_abs_structure_Flack -0.01(4)
_refine_ls_extinction_method none
_refine_ls_goodness_of_fit_ref 0.869
_refine_ls_hydrogen_treatment constr
_refine_ls_matrix_type full
_refine_ls_number_parameters 697
_refine_ls_number_reflns 14600
_refine_ls_number_restraints 2
_refine_ls_restrained_S_all 0.869
_refine_ls_R_factor_all 0.1017
_refine_ls_R_factor_gt 0.0611
_refine_ls_shift/su_max 0.001
_refine_ls_shift/su_mean 0.000
_refine_ls_structure_factor_coef Fsqd
_refine_ls_weighting_details 'w=1/[\s^2^(Fo^2^)+(0.1000P)^2^] where P=(Fo^2^+2Fc^2^)/3'
_refine_ls_weighting_scheme calc
_refine_ls_wR_factor_gt 0.1474
_refine_ls_wR_factor_ref 0.1637
_reflns_number_gt 8827
_reflns_number_total 14600
_reflns_threshold_expression >2sigma(I)
_cod_data_source_file b511797f.txt
_cod_data_source_block 8
_cod_original_cell_volume 3045.2(6)
_cod_original_sg_symbol_H-M 'P n'
_cod_database_code 7006534

loop_
_symmetry_equiv_pos_as_xyz
'x, y, z'
'x+1/2, -y, z+1/2'

loop_
_atom_site_label
_atom_site_type_symbol
_atom_site_fract_x
_atom_site_fract_y
_atom_site_fract_z
_atom_site_U_iso_or_equiv
_atom_site_adp_type
_atom_site_occupancy
_atom_site_calc_flag
_atom_site_refinement_flags
_atom_site_disorder_assembly
_atom_site_disorder_group
Mo1 Mo 0.73575(4) 1.00133(4) 0.49262(3) 0.03324(11) Uani 1 d . . .
P1 P 0.60475(16) 1.07346(15) 0.55496(11) 0.0509(4) Uani 1 d . . .
P2 P 0.7560(3) 1.17241(19) 0.44223(16) 0.0809(8) Uani 1 d . . .
P3 P 0.88950(17) 0.9275(2) 0.45640(14) 0.0757(8) Uani 1 d . . .
P4 P 0.59377(15) 0.96328(17) 0.35440(11) 0.0512(5) Uani 1 d . . .
P5 P 0.7028(3) 0.83038(19) 0.53836(16) 0.0778(7) Uani 1 d . . .
N1 N 0.8330(5) 1.0343(5) 0.5813(3) 0.0595(17) Uani 1 d . . .
O1 O 0.8976(6) 1.0561(7) 0.6407(4) 0.103(3) Uani 1 d . . .
C1 C 0.4580(8) 1.0654(12) 0.5132(6) 0.106(4) Uani 1 d . . .
H1A H 0.4251 1.0727 0.5536 0.159 Uiso 1 calc R . .
H1B H 0.4383 0.9998 0.4882 0.159 Uiso 1 calc R . .
H1C H 0.4322 1.1192 0.4754 0.159 Uiso 1 calc R . .
C2 C 0.6158(9) 1.0162(7) 0.6493(5) 0.081(3) Uani 1 d . . .
H2A H 0.5599 1.0442 0.6680 0.121 Uiso 1 calc R . .
H2B H 0.6869 1.0312 0.6858 0.121 Uiso 1 calc R . .
H2C H 0.6066 0.9430 0.6435 0.121 Uiso 1 calc R . .
C3 C 0.6340(13) 1.2007(8) 0.5957(7) 0.124(5) Uani 1 d . . .
H3A H 0.6405 1.2475 0.5563 0.186 Uiso 1 calc R . .
H3B H 0.7018 1.1997 0.6383 0.186 Uiso 1 calc R . .
H3C H 0.5756 1.2228 0.6142 0.186 Uiso 1 calc R . .
C4 C 0.8187(12) 1.2016(10) 0.3680(7) 0.117(5) Uani 1 d . . .
H4A H 0.8026 1.2716 0.3511 0.176 Uiso 1 calc R . .
H4B H 0.7897 1.1562 0.3244 0.176 Uiso 1 calc R . .
H4C H 0.8968 1.1926 0.3893 0.176 Uiso 1 calc R . .
C5 C 0.8370(14) 1.2556(10) 0.5145(7) 0.138(6) Uani 1 d . . .
H5A H 0.9116 1.2317 0.5317 0.207 Uiso 1 calc R . .
H5B H 0.8094 1.2568 0.5579 0.207 Uiso 1 calc R . .
H5C H 0.8341 1.3237 0.4935 0.207 Uiso 1 calc R . .
C6 C 0.6281(13) 1.2462(8) 0.4014(8) 0.128(5) Uani 1 d . . .
H6A H 0.5762 1.2259 0.4267 0.192 Uiso 1 calc R . .
H6B H 0.5980 1.2329 0.3464 0.192 Uiso 1 calc R . .
H6C H 0.6435 1.3184 0.4097 0.192 Uiso 1 calc R . .
C7 C 0.8775(9) 0.8433(11) 0.3795(6) 0.114(5) Uani 1 d . . .
H7A H 0.8491 0.8797 0.3309 0.172 Uiso 1 calc R . .
H7B H 0.8283 0.7884 0.3811 0.172 Uiso 1 calc R . .
H7C H 0.9484 0.8154 0.3839 0.172 Uiso 1 calc R . .
C8 C 0.9851(10) 1.0254(13) 0.4333(11) 0.160(7) Uani 1 d . . .
H8A H 1.0581 0.9976 0.4477 0.239 Uiso 1 calc R . .
H8B H 0.9856 1.0875 0.4621 0.239 Uiso 1 calc R . .
H8C H 0.9598 1.0403 0.3784 0.239 Uiso 1 calc R . .
C9 C 0.9874(8) 0.8719(12) 0.5360(6) 0.123(5) Uani 1 d . . .
H9A H 0.9594 0.8084 0.5491 0.184 Uiso 1 calc R . .
H9B H 1.0038 0.9180 0.5797 0.184 Uiso 1 calc R . .
H9C H 1.0530 0.8587 0.5232 0.184 Uiso 1 calc R . .
C10 C 0.4555(6) 1.0093(8) 0.3326(5) 0.071(2) Uani 1 d . . .
H10A H 0.4151 0.9947 0.2791 0.106 Uiso 1 calc R . .
H10B H 0.4565 1.0822 0.3413 0.106 Uiso 1 calc R . .
H10C H 0.4211 0.9755 0.3659 0.106 Uiso 1 calc R . .
C11 C 0.5659(7) 0.8339(8) 0.3210(6) 0.082(3) Uani 1 d . . .
H11A H 0.5304 0.7983 0.3528 0.123 Uiso 1 calc R . .
H11B H 0.6336 0.7998 0.3245 0.123 Uiso 1 calc R . .
H11C H 0.5188 0.8340 0.2677 0.123 Uiso 1 calc R . .
C12 C 0.6289(8) 1.0174(8) 0.2735(5) 0.084(3) Uani 1 d . . .
H12A H 0.5928 0.9792 0.2269 0.126 Uiso 1 calc R . .
H12B H 0.7070 1.0140 0.2843 0.126 Uiso 1 calc R . .
H12C H 0.6056 1.0880 0.2663 0.126 Uiso 1 calc R . .
C13 C 0.7410(12) 0.7158(6) 0.4947(8) 0.103(3) Uani 1 d . . .
H13A H 0.7383 0.6567 0.5259 0.154 Uiso 1 calc R . .
H13B H 0.8142 0.7239 0.4924 0.154 Uiso 1 calc R . .
H13C H 0.6907 0.7066 0.4430 0.154 Uiso 1 calc R . .
C14 C 0.7832(13) 0.8064(10) 0.6365(7) 0.133(5) Uani 1 d . . .
H14A H 0.8248 0.8669 0.6581 0.199 Uiso 1 calc R . .
H14B H 0.8324 0.7502 0.6383 0.199 Uiso 1 calc R . .
H14C H 0.7359 0.7891 0.6663 0.199 Uiso 1 calc R . .
C15 C 0.5674(10) 0.7912(7) 0.5346(7) 0.106(4) Uani 1 d . . .
H15A H 0.5722 0.7460 0.5775 0.159 Uiso 1 calc R . .
H15B H 0.5327 0.7558 0.4864 0.159 Uiso 1 calc R . .
H15C H 0.5249 0.8507 0.5378 0.159 Uiso 1 calc R . .
B1 B 0.9941(6) 0.5059(5) 0.2375(5) 0.0303(13) Uani 1 d . . .
C16 C 1.0383(4) 0.5193(4) 0.1642(3) 0.0289(11) Uani 1 d . . .
C17 C 0.9708(4) 0.5167(4) 0.0891(3) 0.0309(11) Uani 1 d . . .
H17 H 0.8952 0.5145 0.0796 0.037 Uiso 1 calc R . .
C18 C 1.0094(4) 0.5173(4) 0.0268(3) 0.0334(12) Uani 1 d . . .
C181 C 0.9349(5) 0.5104(5) -0.0507(3) 0.0374(13) Uani 1 d . . .
F181 F 0.9598(4) 0.5680(5) -0.1026(3) 0.0958(19) Uani 1 d . . .
F182 F 0.8297(4) 0.5320(6) -0.0594(3) 0.099(2) Uani 1 d . . .
F183 F 0.9274(7) 0.4193(5) -0.0807(3) 0.125(3) Uani 1 d . . .
C19 C 1.1188(5) 0.5197(4) 0.0394(4) 0.0381(13) Uani 1 d . . .
H19 H 1.1460 0.5206 -0.0024 0.046 Uiso 1 calc R . .
C20 C 1.1877(4) 0.5207(4) 0.1127(4) 0.0359(13) Uani 1 d . . .
C201 C 1.3098(6) 0.5207(6) 0.1316(5) 0.056(2) Uani 1 d . . .
F201 F 1.3543(3) 0.4462(4) 0.1769(4) 0.0887(18) Uani 1 d . . .
F202 F 1.3387(4) 0.5129(4) 0.0686(4) 0.0887(16) Uani 1 d . . .
F203 F 1.3533(3) 0.6071(4) 0.1654(3) 0.0659(12) Uani 1 d . . .
C21 C 1.1492(4) 0.5205(4) 0.1745(4) 0.0368(13) Uani 1 d . . .
H21 H 1.1989 0.5212 0.2249 0.044 Uiso 1 calc R . .
C22 C 0.9983(5) 0.3840(4) 0.2511(3) 0.0302(11) Uani 1 d . . .
C23 C 0.9172(4) 0.3205(4) 0.2092(3) 0.0297(11) Uani 1 d . . .
H23 H 0.8525 0.3490 0.1761 0.036 Uiso 1 calc R . .
C24 C 0.9277(5) 0.2149(4) 0.2141(3) 0.0317(12) Uani 1 d . . .
C241 C 0.8397(6) 0.1504(5) 0.1658(4) 0.0476(16) Uani 1 d . . .
F241 F 0.7424(3) 0.1842(4) 0.1623(3) 0.0788(15) Uani 1 d . . .
F242 F 0.8369(5) 0.1444(5) 0.0939(3) 0.0933(18) Uani 1 d . . .
F243 F 0.8428(5) 0.0571(3) 0.1915(3) 0.0859(16) Uani 1 d . . .
C25 C 1.0213(5) 0.1712(5) 0.2607(3) 0.0379(14) Uani 1 d . . .
H25 H 1.0289 0.0999 0.2634 0.045 Uiso 1 calc R . .
C26 C 1.1039(5) 0.2330(5) 0.3034(3) 0.0394(13) Uani 1 d . . .
C261 C 1.2054(6) 0.1854(6) 0.3549(4) 0.0523(18) Uani 1 d . . .
F261 F 1.1920(9) 0.1130(9) 0.4021(6) 0.0800(12) Uiso 0.465(3) d P A 1
F262 F 1.2857(10) 0.2039(10) 0.3181(7) 0.0800(12) Uiso 0.465(3) d P A 1
F263 F 1.2642(10) 0.2494(9) 0.4152(7) 0.0800(12) Uiso 0.465(3) d P A 1
F264 F 1.2195(8) 0.0949(8) 0.3378(5) 0.0800(12) Uiso 0.535(3) d P A 2
F265 F 1.2941(9) 0.2360(8) 0.3453(6) 0.0800(12) Uiso 0.535(3) d P A 2
F266 F 1.2241(9) 0.2091(8) 0.4219(6) 0.0800(12) Uiso 0.535(3) d P A 2
C27 C 1.0936(5) 0.3368(5) 0.2985(3) 0.0331(13) Uiso 1 d . . .
H27 H 1.1518 0.3776 0.3276 0.040 Uiso 1 calc R . .
C28 C 0.8736(4) 0.5536(4) 0.2209(3) 0.0289(11) Uani 1 d . . .
C29 C 0.8026(4) 0.5160(4) 0.2572(3) 0.0291(11) Uani 1 d . . .
H29 H 0.8217 0.4561 0.2867 0.035 Uiso 1 calc R . .
C30 C 0.7054(4) 0.5625(4) 0.2518(3) 0.0347(12) Uani 1 d . . .
C301 C 0.6366(5) 0.5182(6) 0.2929(4) 0.0476(17) Uani 1 d . . .
F301 F 0.5940(4) 0.4291(4) 0.2656(3) 0.0721(13) Uani 1 d . . .
F302 F 0.6922(4) 0.4995(4) 0.3663(3) 0.0735(16) Uani 1 d . . .
F303 F 0.5541(4) 0.5763(4) 0.2927(3) 0.0732(13) Uani 1 d . . .
C31 C 0.6734(4) 0.6471(4) 0.2075(3) 0.0360(12) Uani 1 d . . .
H31 H 0.6058 0.6775 0.2020 0.043 Uiso 1 calc R . .
C32 C 0.7416(5) 0.6877(4) 0.1709(3) 0.0368(12) Uani 1 d . . .
F321 F 0.7004(11) 0.7659(10) 0.0532(7) 0.0834(12) Uiso 0.465(3) d P A 1
F322 F 0.6835(11) 0.8551(9) 0.1620(7) 0.0834(12) Uiso 0.465(3) d P A 1
F323 F 0.7995(11) 0.8441(10) 0.1362(8) 0.0834(12) Uiso 0.465(3) d P A 1
F324 F 0.6294(9) 0.7600(8) 0.0542(6) 0.0834(12) Uiso 0.535(3) d P A 2
F325 F 0.6262(9) 0.8263(8) 0.1313(6) 0.0834(12) Uiso 0.535(3) d P A 2
F326 F 0.7771(9) 0.8166(8) 0.0905(7) 0.0834(12) Uiso 0.535(3) d P A 2
C321 C 0.7086(7) 0.7811(6) 0.1230(5) 0.062(2) Uani 1 d . . .
C33 C 0.8422(5) 0.6409(4) 0.1790(3) 0.0337(13) Uani 1 d . . .
H33 H 0.8889 0.6705 0.1549 0.040 Uiso 1 calc R . .
C34 C 1.0637(4) 0.5686(4) 0.3125(3) 0.0291(11) Uani 1 d . . .
C35 C 1.1179(5) 0.6593(5) 0.3089(4) 0.0362(14) Uani 1 d . . .
H35 H 1.1199 0.6822 0.2607 0.043 Uiso 1 calc R . .
C36 C 1.1684(5) 0.7163(4) 0.3737(3) 0.0381(13) Uani 1 d . . .
C361 C 1.2196(7) 0.8118(6) 0.3655(4) 0.055(2) Uani 1 d . . .
F361 F 1.2830(8) 0.8010(7) 0.3231(6) 0.166(4) Uani 1 d . . .
F362 F 1.1536(8) 0.8746(5) 0.3200(5) 0.150(4) Uani 1 d . . .
F363 F 1.2731(8) 0.8557(6) 0.4262(3) 0.181(5) Uani 1 d . . .
C37 C 1.1644(5) 0.6862(5) 0.4446(3) 0.0394(13) Uani 1 d . . .
H37 H 1.1977 0.7255 0.4889 0.047 Uiso 1 calc R . .
C38 C 1.1111(4) 0.5982(4) 0.4496(3) 0.0358(12) Uani 1 d . . .
C381 C 1.1038(5) 0.5651(5) 0.5236(4) 0.0450(15) Uiso 1 d . . .
F381 F 1.0131(9) 0.5528(10) 0.5248(7) 0.0776(12) Uiso 0.465(3) d P A 1
F382 F 1.1545(9) 0.6280(9) 0.5826(6) 0.0776(12) Uiso 0.465(3) d P A 1
F383 F 1.1337(11) 0.4703(9) 0.5367(7) 0.0776(12) Uiso 0.465(3) d P A 1
F384 F 1.0312(8) 0.6200(8) 0.5459(6) 0.0776(12) Uiso 0.535(3) d P A 2
F385 F 1.1953(8) 0.5684(8) 0.5808(5) 0.0776(12) Uiso 0.535(3) d P A 2
F386 F 1.0551(10) 0.4758(8) 0.5249(6) 0.0776(12) Uiso 0.535(3) d P A 2
C39 C 1.0629(4) 0.5404(4) 0.3852(3) 0.0310(11) Uiso 1 d . . .
H39 H 1.0281 0.4794 0.3906 0.037 Uiso 1 calc R . .

loop_
_atom_site_aniso_label
_atom_site_aniso_U_11
_atom_site_aniso_U_22
_atom_site_aniso_U_33
_atom_site_aniso_U_23
_atom_site_aniso_U_13
_atom_site_aniso_U_12
Mo1 0.03165(18) 0.03457(19) 0.03233(18) 0.0010(2) 0.00865(13) 0.0046(2)
P1 0.0549(11) 0.0530(11) 0.0521(10) 0.0000(9) 0.0276(9) 0.0073(9)
P2 0.139(2) 0.0502(13) 0.0779(16) -0.0079(12) 0.0689(17) -0.0230(15)
P3 0.0406(10) 0.112(2) 0.0714(14) -0.0176(14) 0.0140(10) 0.0277(11)
P4 0.0386(9) 0.0708(12) 0.0446(10) -0.0062(9) 0.0137(8) 0.0081(8)
P5 0.118(2) 0.0441(13) 0.0814(17) 0.0175(12) 0.0457(16) 0.0030(13)
N1 0.046(3) 0.095(5) 0.029(3) -0.012(3) 0.000(2) 0.004(3)
O1 0.070(4) 0.162(8) 0.070(4) -0.033(5) 0.011(3) -0.010(5)
C1 0.059(5) 0.193(14) 0.070(6) 0.000(7) 0.026(5) 0.037(7)
C2 0.127(8) 0.082(6) 0.052(4) -0.007(4) 0.054(5) -0.024(6)
C3 0.242(16) 0.060(6) 0.139(10) -0.006(6) 0.159(12) 0.009(8)
C4 0.181(13) 0.095(9) 0.108(9) -0.018(7) 0.093(9) -0.059(8)
C5 0.230(16) 0.114(10) 0.102(8) -0.054(7) 0.097(10) -0.118(11)
C6 0.222(15) 0.060(6) 0.134(10) 0.044(7) 0.102(11) 0.056(8)
C7 0.077(6) 0.162(12) 0.101(8) -0.044(8) 0.026(6) 0.046(7)
C8 0.078(8) 0.210(17) 0.228(19) 0.039(14) 0.102(11) 0.019(9)
C9 0.056(5) 0.209(14) 0.082(7) -0.007(8) -0.009(5) 0.072(7)
C10 0.046(4) 0.110(7) 0.055(4) -0.007(5) 0.014(3) 0.015(4)
C11 0.067(5) 0.097(7) 0.080(6) -0.042(5) 0.020(5) -0.006(5)
C12 0.077(6) 0.125(9) 0.048(4) -0.002(5) 0.018(4) 0.001(6)
C13 0.160(10) 0.036(4) 0.123(8) 0.000(6) 0.060(8) -0.011(7)
C14 0.208(16) 0.102(9) 0.106(9) 0.053(8) 0.076(10) 0.050(10)
C15 0.146(10) 0.062(6) 0.153(10) -0.023(6) 0.109(9) -0.046(6)
B1 0.023(3) 0.034(3) 0.033(3) -0.005(3) 0.008(2) -0.004(3)
C16 0.024(2) 0.024(3) 0.038(3) 0.004(2) 0.010(2) 0.0015(18)
C17 0.029(2) 0.033(3) 0.033(2) 0.001(2) 0.012(2) 0.005(2)
C18 0.037(3) 0.027(3) 0.038(3) -0.003(2) 0.015(2) -0.002(2)
C181 0.037(3) 0.045(4) 0.039(3) -0.004(3) 0.025(2) -0.010(3)
F181 0.081(3) 0.145(5) 0.051(3) 0.029(3) 0.006(2) -0.039(3)
F182 0.076(3) 0.181(6) 0.036(2) 0.022(3) 0.013(2) 0.049(4)
F183 0.170(7) 0.089(4) 0.067(3) -0.013(3) -0.032(4) 0.007(4)
C19 0.040(3) 0.031(3) 0.054(3) -0.004(2) 0.030(3) -0.004(2)
C20 0.026(2) 0.027(3) 0.058(3) -0.001(2) 0.017(2) -0.0004(19)
C201 0.033(3) 0.061(5) 0.081(6) 0.012(4) 0.029(4) 0.008(3)
F201 0.029(2) 0.081(4) 0.147(5) 0.035(4) 0.014(3) 0.023(2)
F202 0.058(3) 0.107(4) 0.126(4) -0.023(3) 0.065(3) -0.009(3)
F203 0.036(2) 0.069(3) 0.091(3) -0.009(2) 0.018(2) -0.018(2)
C21 0.028(3) 0.035(3) 0.046(3) -0.004(2) 0.011(2) 0.001(2)
C22 0.030(3) 0.032(2) 0.030(3) -0.002(2) 0.012(2) 0.004(2)
C23 0.025(2) 0.037(3) 0.026(3) 0.003(2) 0.006(2) 0.003(2)
C24 0.035(3) 0.034(3) 0.027(3) -0.003(2) 0.012(2) -0.006(2)
C241 0.056(4) 0.049(4) 0.033(3) -0.003(3) 0.008(3) -0.020(3)
F241 0.041(2) 0.084(3) 0.101(4) -0.037(3) 0.009(2) 0.000(2)
F242 0.120(4) 0.115(4) 0.055(3) -0.037(3) 0.041(3) -0.053(4)
F243 0.096(4) 0.036(2) 0.099(4) 0.009(2) -0.005(3) -0.021(2)
C25 0.044(3) 0.028(3) 0.048(4) -0.005(3) 0.023(3) 0.000(2)
C26 0.034(3) 0.038(3) 0.042(3) 0.003(3) 0.008(3) 0.012(3)
C261 0.055(4) 0.042(4) 0.056(4) 0.011(3) 0.013(4) 0.016(3)
C28 0.033(3) 0.028(3) 0.023(2) -0.002(2) 0.006(2) -0.001(2)
C29 0.029(2) 0.032(3) 0.025(2) 0.006(2) 0.0055(19) -0.001(2)
C30 0.034(3) 0.036(3) 0.033(3) 0.000(2) 0.009(2) 0.002(2)
C301 0.036(3) 0.071(5) 0.040(3) 0.000(3) 0.018(3) 0.004(3)
F301 0.067(3) 0.064(3) 0.093(3) -0.001(3) 0.035(3) -0.029(2)
F302 0.055(3) 0.124(5) 0.047(2) 0.022(3) 0.025(2) 0.000(3)
F303 0.053(2) 0.083(3) 0.104(4) 0.025(3) 0.053(3) 0.019(2)
C31 0.033(3) 0.039(3) 0.035(3) -0.008(2) 0.010(2) 0.008(2)
C32 0.044(3) 0.038(3) 0.030(3) 0.000(2) 0.015(2) 0.012(2)
C321 0.084(6) 0.050(4) 0.076(5) 0.022(4) 0.059(5) 0.033(4)
C33 0.046(3) 0.025(3) 0.035(3) -0.003(2) 0.019(3) -0.003(3)
C34 0.019(2) 0.031(3) 0.034(3) 0.002(2) 0.003(2) 0.000(2)
C35 0.040(3) 0.029(3) 0.036(3) 0.002(3) 0.009(3) -0.007(3)
C36 0.037(3) 0.033(3) 0.039(3) 0.000(2) 0.005(2) -0.003(2)
C361 0.057(4) 0.063(5) 0.042(4) -0.001(4) 0.012(3) -0.032(4)
F361 0.197(8) 0.124(6) 0.246(10) -0.063(6) 0.168(8) -0.096(6)
F362 0.199(8) 0.067(4) 0.141(6) 0.037(4) -0.005(6) -0.064(5)
F363 0.282(11) 0.159(7) 0.066(4) 0.000(4) 0.006(5) -0.180(8)
C37 0.036(3) 0.043(3) 0.036(3) -0.004(3) 0.006(2) 0.001(2)
C38 0.029(3) 0.039(3) 0.038(3) 0.002(2) 0.008(2) 0.002(2)

loop_
_atom_type_symbol
_atom_type_description
_atom_type_scat_dispersion_real
_atom_type_scat_dispersion_imag
_atom_type_scat_source
C C 0.0033 0.0016 'International Tables Vol C Tables 4.2.6.8 and 6.1.1.4'
H H 0.0000 0.0000 'International Tables Vol C Tables 4.2.6.8 and 6.1.1.4'
B B 0.0013 0.0007 'International Tables Vol C Tables 4.2.6.8 and 6.1.1.4'
F F 0.0171 0.0103 'International Tables Vol C Tables 4.2.6.8 and 6.1.1.4'
Mo Mo -1.6832 0.6857 'International Tables Vol C Tables 4.2.6.8 and 6.1.1.4'
N N 0.0061 0.0033 'International Tables Vol C Tables 4.2.6.8 and 6.1.1.4'
O O 0.0106 0.0060 'International Tables Vol C Tables 4.2.6.8 and 6.1.1.4'
P P 0.1023 0.0942 'International Tables Vol C Tables 4.2.6.8 and 6.1.1.4'

loop_
_geom_angle_atom_site_label_1
_geom_angle_atom_site_label_2
_geom_angle_atom_site_label_3
_geom_angle
_geom_angle_site_symmetry_1
_geom_angle_site_symmetry_3
_geom_angle_publ_flag
N1 Mo1 P2 89.4(2) . . yes
N1 Mo1 P5 93.6(2) . . yes
P2 Mo1 P5 176.31(13) . . yes
N1 Mo1 P3 86.6(2) . . yes
P2 Mo1 P3 93.66(11) . . yes
P5 Mo1 P3 88.72(10) . . yes
N1 Mo1 P1 83.1(2) . . yes
P2 Mo1 P1 89.73(8) . . yes
P5 Mo1 P1 88.43(9) . . yes
P3 Mo1 P1 169.14(7) . . yes
N1 Mo1 P4 175.8(2) . . yes
P2 Mo1 P4 86.60(9) . . yes
P5 Mo1 P4 90.48(9) . . yes
P3 Mo1 P4 92.57(7) . . yes
P1 Mo1 P4 97.93(7) . . yes
C1 P1 C3 106.2(7) . . yes
C1 P1 C2 97.2(5) . . yes
C3 P1 C2 92.8(4) . . yes
C1 P1 Mo1 124.0(4) . . yes
C3 P1 Mo1 116.6(4) . . yes
C2 P1 Mo1 114.1(3) . . yes
C5 P2 C4 97.2(5) . . yes
C5 P2 C6 102.5(8) . . yes
C4 P2 C6 98.3(6) . . yes
C5 P2 Mo1 112.9(5) . . yes
C4 P2 Mo1 126.3(4) . . yes
C6 P2 Mo1 115.8(4) . . yes
C9 P3 C7 104.9(6) . . yes
C9 P3 C8 96.5(7) . . yes
C7 P3 C8 98.2(8) . . yes
C9 P3 Mo1 111.7(4) . . yes
C7 P3 Mo1 125.8(4) . . yes
C8 P3 Mo1 115.3(5) . . yes
C11 P4 C10 99.4(4) . . yes
C11 P4 C12 99.6(5) . . yes
C10 P4 C12 100.4(4) . . yes
C11 P4 Mo1 120.2(3) . . yes
C10 P4 Mo1 118.9(3) . . yes
C12 P4 Mo1 114.8(3) . . yes
C14 P5 C15 103.6(6) . . yes
C14 P5 C13 98.0(6) . . yes
C15 P5 C13 98.3(6) . . yes
C14 P5 Mo1 112.9(5) . . yes
C15 P5 Mo1 121.0(4) . . yes
C13 P5 Mo1 119.5(4) . . yes
O1 N1 Mo1 179.7(7) . . yes
P1 C1 H1A 109.5 . . yes
P1 C1 H1B 109.5 . . yes
H1A C1 H1B 109.5 . . yes
P1 C1 H1C 109.5 . . yes
H1A C1 H1C 109.5 . . yes
H1B C1 H1C 109.5 . . yes
P1 C2 H2A 109.5 . . yes
P1 C2 H2B 109.5 . . yes
H2A C2 H2B 109.5 . . yes
P1 C2 H2C 109.5 . . yes
H2A C2 H2C 109.5 . . yes
H2B C2 H2C 109.5 . . yes
P1 C3 H3A 109.5 . . yes
P1 C3 H3B 109.5 . . yes
H3A C3 H3B 109.5 . . yes
P1 C3 H3C 109.5 . . yes
H3A C3 H3C 109.5 . . yes
H3B C3 H3C 109.5 . . yes
P2 C4 H4A 109.5 . . yes
P2 C4 H4B 109.5 . . yes
H4A C4 H4B 109.5 . . yes
P2 C4 H4C 109.5 . . yes
H4A C4 H4C 109.5 . . yes
H4B C4 H4C 109.5 . . yes
P2 C5 H5A 109.5 . . yes
P2 C5 H5B 109.5 . . yes
H5A C5 H5B 109.5 . . yes
P2 C5 H5C 109.5 . . yes
H5A C5 H5C 109.5 . . yes
H5B C5 H5C 109.5 . . yes
P2 C6 H6A 109.5 . . yes
P2 C6 H6B 109.5 . . yes
H6A C6 H6B 109.5 . . yes
P2 C6 H6C 109.5 . . yes
H6A C6 H6C 109.5 . . yes
H6B C6 H6C 109.5 . . yes
P3 C7 H7A 109.5 . . yes
P3 C7 H7B 109.5 . . yes
H7A C7 H7B 109.5 . . yes
P3 C7 H7C 109.5 . . yes
H7A C7 H7C 109.5 . . yes
H7B C7 H7C 109.5 . . yes
P3 C8 H8A 109.5 . . yes
P3 C8 H8B 109.5 . . yes
H8A C8 H8B 109.5 . . yes
P3 C8 H8C 109.5 . . yes
H8A C8 H8C 109.5 . . yes
H8B C8 H8C 109.5 . . yes
P3 C9 H9A 109.5 . . yes
P3 C9 H9B 109.5 . . yes
H9A C9 H9B 109.5 . . yes
P3 C9 H9C 109.5 . . yes
H9A C9 H9C 109.5 . . yes
H9B C9 H9C 109.5 . . yes
P4 C10 H10A 109.5 . . yes
P4 C10 H10B 109.5 . . yes
H10A C10 H10B 109.5 . . yes
P4 C10 H10C 109.5 . . yes
H10A C10 H10C 109.5 . . yes
H10B C10 H10C 109.5 . . yes
P4 C11 H11A 109.5 . . yes
P4 C11 H11B 109.5 . . yes
H11A C11 H11B 109.5 . . yes
P4 C11 H11C 109.5 . . yes
H11A C11 H11C 109.5 . . yes
H11B C11 H11C 109.5 . . yes
P4 C12 H12A 109.5 . . yes
P4 C12 H12B 109.5 . . yes
H12A C12 H12B 109.5 . . yes
P4 C12 H12C 109.5 . . yes
H12A C12 H12C 109.5 . . yes
H12B C12 H12C 109.5 . . yes
P5 C13 H13A 109.5 . . yes
P5 C13 H13B 109.5 . . yes
H13A C13 H13B 109.5 . . yes
P5 C13 H13C 109.5 . . yes
H13A C13 H13C 109.5 . . yes
H13B C13 H13C 109.5 . . yes
P5 C14 H14A 109.5 . . yes
P5 C14 H14B 109.5 . . yes
H14A C14 H14B 109.5 . . yes
P5 C14 H14C 109.5 . . yes
H14A C14 H14C 109.5 . . yes
H14B C14 H14C 109.5 . . yes
P5 C15 H15A 109.5 . . yes
P5 C15 H15B 109.5 . . yes
H15A C15 H15B 109.5 . . yes
P5 C15 H15C 109.5 . . yes
H15A C15 H15C 109.5 . . yes
H15B C15 H15C 109.5 . . yes
C34 B1 C22 113.2(6) . . yes
C34 B1 C28 101.9(5) . . yes
C22 B1 C28 113.2(5) . . yes
C34 B1 C16 113.4(5) . . yes
C22 B1 C16 103.3(5) . . yes
C28 B1 C16 112.2(6) . . yes
C17 C16 C21 116.0(5) . . yes
C17 C16 B1 122.7(5) . . yes
C21 C16 B1 120.8(5) . . yes
C16 C17 C18 122.6(5) . . yes
C16 C17 H17 118.7 . . yes
C18 C17 H17 118.7 . . yes
C19 C18 C17 119.5(5) . . yes
C19 C18 C181 120.2(5) . . yes
C17 C18 C181 120.2(5) . . yes
F183 C181 F181 102.9(6) . . yes
F183 C181 F182 102.0(6) . . yes
F181 C181 F182 105.3(6) . . yes
F183 C181 C18 114.1(6) . . yes
F181 C181 C18 115.1(5) . . yes
F182 C181 C18 115.8(5) . . yes
C20 C19 C18 119.4(5) . . yes
C20 C19 H19 120.3 . . yes
C18 C19 H19 120.3 . . yes
C19 C20 C21 121.0(5) . . yes
C19 C20 C201 122.6(6) . . yes
C21 C20 C201 116.4(6) . . yes
F201 C201 F202 107.8(7) . . yes
F201 C201 F203 108.2(7) . . yes
F202 C201 F203 105.9(6) . . yes
F201 C201 C20 111.5(6) . . yes
F202 C201 C20 111.8(7) . . yes
F203 C201 C20 111.3(6) . . yes
C20 C21 C16 121.5(5) . . yes
C20 C21 H21 119.2 . . yes
C16 C21 H21 119.2 . . yes
C23 C22 C27 116.3(5) . . yes
C23 C22 B1 122.3(6) . . yes
C27 C22 B1 120.7(6) . . yes
C22 C23 C24 121.9(5) . . yes
C22 C23 H23 119.1 . . yes
C24 C23 H23 119.1 . . yes
C25 C24 C23 120.5(5) . . yes
C25 C24 C241 119.9(5) . . yes
C23 C24 C241 119.6(5) . . yes
F242 C241 F243 107.0(6) . . yes
F242 C241 F241 104.7(6) . . yes
F243 C241 F241 104.6(6) . . yes
F242 C241 C24 113.9(6) . . yes
F243 C241 C24 113.3(6) . . yes
F241 C241 C24 112.6(6) . . yes
C24 C25 C26 118.9(5) . . yes
C24 C25 H25 120.6 . . yes
C26 C25 H25 120.6 . . yes
C27 C26 C25 120.6(5) . . yes
C27 C26 C261 120.5(6) . . yes
C25 C26 C261 118.9(6) . . yes
F266 C261 F264 119.8(9) . . yes
F266 C261 F261 63.5(8) . . yes
F264 C261 F261 63.0(7) . . yes
F266 C261 F265 95.7(8) . . yes
F264 C261 F265 103.2(8) . . yes
F261 C261 F265 135.2(9) . . yes
F266 C261 F263 33.7(6) . . yes
F264 C261 F263 132.6(9) . . yes
F261 C261 F263 94.1(8) . . yes
F265 C261 F263 63.1(7) . . yes
F266 C261 F262 119.5(9) . . yes
F264 C261 F262 81.8(8) . . yes
F261 C261 F262 133.8(9) . . yes
F265 C261 F262 26.0(6) . . yes
F263 C261 F262 88.5(8) . . yes
F266 C261 C26 112.4(8) . . yes
F264 C261 C26 114.1(8) . . yes
F261 C261 C26 115.8(8) . . yes
F265 C261 C26 108.7(7) . . yes
F263 C261 C26 113.2(7) . . yes
F262 C261 C26 105.2(7) . . yes
C26 C27 C22 121.8(6) . . yes
C26 C27 H27 119.1 . . yes
C22 C27 H27 119.1 . . yes
C33 C28 C29 116.2(5) . . yes
C33 C28 B1 121.7(5) . . yes
C29 C28 B1 121.5(5) . . yes
C30 C29 C28 122.8(5) . . yes
C30 C29 H29 118.6 . . yes
C28 C29 H29 118.6 . . yes
C31 C30 C29 120.2(5) . . yes
C31 C30 C301 120.8(5) . . yes
C29 C30 C301 119.0(5) . . yes
F303 C301 F301 105.6(5) . . yes
F303 C301 F302 106.7(6) . . yes
F301 C301 F302 104.1(6) . . yes
F303 C301 C30 113.6(6) . . yes
F301 C301 C30 114.2(5) . . yes
F302 C301 C30 111.8(5) . . yes
C30 C31 C32 119.0(5) . . yes
C30 C31 H31 120.5 . . yes
C32 C31 H31 120.5 . . yes
C31 C32 C33 120.0(5) . . yes
C31 C32 C321 119.7(5) . . yes
C33 C32 C321 120.3(6) . . yes
C321 F322 F323 52.8(7) . . yes
C321 F323 F322 48.1(7) . . yes
C321 F324 F325 48.4(6) . . yes
C321 F325 F324 53.6(7) . . yes
F321 C321 F325 113.1(10) . . yes
F321 C321 F326 56.3(8) . . yes
F325 C321 F326 127.5(9) . . yes
F321 C321 F322 135.6(10) . . yes
F325 C321 F322 39.0(6) . . yes
F326 C321 F322 108.0(10) . . yes
F321 C321 F324 41.1(7) . . yes
F325 C321 F324 78.0(9) . . yes
F326 C321 F324 94.3(8) . . yes
F322 C321 F324 113.9(9) . . yes
F321 C321 F323 93.5(9) . . yes
F325 C321 F323 113.5(10) . . yes
F326 C321 F323 37.4(6) . . yes
F322 C321 F323 79.0(10) . . yes
F324 C321 F323 128.4(9) . . yes
F321 C321 C32 112.3(8) . . yes
F325 C321 C32 114.1(7) . . yes
F326 C321 C32 116.9(7) . . yes
F322 C321 C32 111.5(8) . . yes
F324 C321 C32 111.3(8) . . yes
F323 C321 C32 108.5(8) . . yes
C28 C33 C32 121.7(6) . . yes
C28 C33 H33 119.2 . . yes
C32 C33 H33 119.2 . . yes
C39 C34 C35 115.7(5) . . yes
C39 C34 B1 120.5(5) . . yes
C35 C34 B1 123.5(5) . . yes
C36 C35 C34 122.2(6) . . yes
C36 C35 H35 118.9 . . yes
C34 C35 H35 118.9 . . yes
C37 C36 C35 120.3(5) . . yes
C37 C36 C361 120.3(6) . . yes
C35 C36 C361 119.3(6) . . yes
F363 C361 F362 110.2(9) . . yes
F363 C361 F361 107.5(8) . . yes
F362 C361 F361 95.8(8) . . yes
F363 C361 C36 116.8(6) . . yes
F362 C361 C36 112.9(6) . . yes
F361 C361 C36 111.4(7) . . yes
C38 C37 C36 118.7(5) . . yes
C38 C37 H37 120.6 . . yes
C36 C37 H37 120.6 . . yes
C37 C38 C39 120.8(5) . . yes
C37 C38 C381 120.1(5) . . yes
C39 C38 C381 119.1(5) . . yes
F381 C381 F383 96.0(9) . . yes
F381 C381 F385 129.7(9) . . yes
F383 C381 F385 75.1(8) . . yes
F381 C381 F386 53.6(7) . . yes
F383 C381 F386 43.4(6) . . yes
F385 C381 F386 109.2(8) . . yes
F381 C381 F382 107.5(9) . . yes
F383 C381 F382 113.4(9) . . yes
F385 C381 F382 42.0(6) . . yes
F386 C381 F382 129.5(8) . . yes
F381 C381 F384 43.9(7) . . yes
F383 C381 F384 130.7(9) . . yes
F385 C381 F384 106.6(8) . . yes
F386 C381 F384 94.8(8) . . yes
F382 C381 F384 69.0(7) . . yes
F381 C381 C38 114.6(8) . . yes
F383 C381 C38 110.5(7) . . yes
F385 C381 C38 114.8(7) . . yes
F386 C381 C38 116.8(7) . . yes
F382 C381 C38 113.5(7) . . yes
F384 C381 C38 112.5(6) . . yes
C38 C39 C34 122.3(5) . . yes
C38 C39 H39 118.8 . . yes
C34 C39 H39 118.8 . . yes

loop_
_geom_bond_atom_site_label_1
_geom_bond_atom_site_label_2
_geom_bond_distance
_geom_bond_site_symmetry_2
_geom_bond_publ_flag
Mo1 N1 1.778(6) . yes
Mo1 P2 2.499(3) . yes
Mo1 P5 2.506(3) . yes
Mo1 P3 2.519(2) . yes
Mo1 P1 2.543(2) . yes
Mo1 P4 2.682(2) . yes
P1 C1 1.833(10) . yes
P1 C3 1.838(11) . yes
P1 C2 1.863(8) . yes
P2 C5 1.794(10) . yes
P2 C4 1.852(10) . yes
P2 C6 1.880(13) . yes
P3 C9 1.773(9) . yes
P3 C7 1.774(11) . yes
P3 C8 1.946(14) . yes
P4 C11 1.820(10) . yes
P4 C10 1.832(7) . yes
P4 C12 1.845(9) . yes
P5 C14 1.809(13) . yes
P5 C15 1.830(10) . yes
P5 C13 1.863(10) . yes
N1 O1 1.187(8) . yes
C1 H1A 0.9800 . yes
C1 H1B 0.9800 . yes
C1 H1C 0.9800 . yes
C2 H2A 0.9800 . yes
C2 H2B 0.9800 . yes
C2 H2C 0.9800 . yes
C3 H3A 0.9800 . yes
C3 H3B 0.9800 . yes
C3 H3C 0.9800 . yes
C4 H4A 0.9800 . yes
C4 H4B 0.9800 . yes
C4 H4C 0.9800 . yes
C5 H5A 0.9800 . yes
C5 H5B 0.9800 . yes
C5 H5C 0.9800 . yes
C6 H6A 0.9800 . yes
C6 H6B 0.9800 . yes
C6 H6C 0.9800 . yes
C7 H7A 0.9800 . yes
C7 H7B 0.9800 . yes
C7 H7C 0.9800 . yes
C8 H8A 0.9800 . yes
C8 H8B 0.9800 . yes
C8 H8C 0.9800 . yes
C9 H9A 0.9800 . yes
C9 H9B 0.9800 . yes
C9 H9C 0.9800 . yes
C10 H10A 0.9800 . yes
C10 H10B 0.9800 . yes
C10 H10C 0.9800 . yes
C11 H11A 0.9800 . yes
C11 H11B 0.9800 . yes
C11 H11C 0.9800 . yes
C12 H12A 0.9800 . yes
C12 H12B 0.9800 . yes
C12 H12C 0.9800 . yes
C13 H13A 0.9800 . yes
C13 H13B 0.9800 . yes
C13 H13C 0.9800 . yes
C14 H14A 0.9800 . yes
C14 H14B 0.9800 . yes
C14 H14C 0.9800 . yes
C15 H15A 0.9800 . yes
C15 H15B 0.9800 . yes
C15 H15C 0.9800 . yes
B1 C34 1.622(10) . yes
B1 C22 1.634(9) . yes
B1 C28 1.638(9) . yes
B1 C16 1.646(9) . yes
C16 C17 1.386(7) . yes
C16 C21 1.405(7) . yes
C17 C18 1.400(8) . yes
C17 H17 0.9500 . yes
C18 C19 1.379(8) . yes
C18 C181 1.454(8) . yes
C181 F183 1.319(8) . yes
C181 F181 1.345(7) . yes
C181 F182 1.368(8) . yes
C19 C20 1.366(9) . yes
C19 H19 0.9500 . yes
C20 C21 1.389(9) . yes
C20 C201 1.527(9) . yes
C201 F201 1.306(9) . yes
C201 F202 1.338(10) . yes
C201 F203 1.342(10) . yes
C21 H21 0.9500 . yes
C22 C23 1.383(8) . yes
C22 C27 1.422(8) . yes
C23 C24 1.408(8) . yes
C23 H23 0.9500 . yes
C24 C25 1.380(8) . yes
C24 C241 1.484(8) . yes
C241 F242 1.320(8) . yes
C241 F243 1.322(8) . yes
C241 F241 1.334(9) . yes
C25 C26 1.386(8) . yes
C25 H25 0.9500 . yes
C26 C27 1.383(8) . yes
C26 C261 1.505(9) . yes
C261 F266 1.222(12) . yes
C261 F264 1.269(12) . yes
C261 F261 1.345(14) . yes
C261 F265 1.402(13) . yes
C261 F263 1.416(14) . yes
C261 F262 1.447(15) . yes
C27 H27 0.9500 . yes
C28 C33 1.380(8) . yes
C28 C29 1.402(7) . yes
C29 C30 1.392(8) . yes
C29 H29 0.9500 . yes
C30 C31 1.372(8) . yes
C30 C301 1.474(9) . yes
C301 F303 1.328(8) . yes
C301 F301 1.335(8) . yes
C301 F302 1.341(8) . yes
C31 C32 1.392(8) . yes
C31 H31 0.9500 . yes
C32 C33 1.422(9) . yes
C32 C321 1.503(9) . yes
F321 C321 1.274(14) . yes
F322 C321 1.319(14) . yes
F322 F323 1.739(18) . yes
F323 C321 1.412(15) . yes
F324 C321 1.388(14) . yes
F324 F325 1.685(16) . yes
F325 C321 1.287(13) . yes
F326 C321 1.317(13) . yes
C33 H33 0.9500 . yes
C34 C39 1.396(8) . yes
C34 C35 1.410(8) . yes
C35 C36 1.390(8) . yes
C35 H35 0.9500 . yes
C36 C37 1.387(8) . yes
C36 C361 1.464(9) . yes
C361 F363 1.258(9) . yes
C361 F362 1.298(11) . yes
C361 F361 1.321(10) . yes
C37 C38 1.380(8) . yes
C37 H37 0.9500 . yes
C38 C39 1.386(8) . yes
C38 C381 1.468(9) . yes
C381 F381 1.208(13) . yes
C381 F383 1.317(14) . yes
C381 F385 1.320(11) . yes
C381 F386 1.350(13) . yes
C381 F382 1.363(13) . yes
C381 F384 1.363(12) . yes
C39 H39 0.9500 . yes

loop_
_geom_torsion_atom_site_label_1
_geom_torsion_atom_site_label_2
_geom_torsion_atom_site_label_3
_geom_torsion_atom_site_label_4
_geom_torsion
_geom_torsion_site_symmetry_1
_geom_torsion_site_symmetry_2
_geom_torsion_site_symmetry_3
_geom_torsion_site_symmetry_4
_geom_torsion_publ_flag
N1 Mo1 P1 C1 -172.1(6) . . . . yes
P2 Mo1 P1 C1 98.5(6) . . . . yes
P5 Mo1 P1 C1 -78.3(6) . . . . yes
P3 Mo1 P1 C1 -153.2(7) . . . . yes
P4 Mo1 P1 C1 11.9(6) . . . . yes
N1 Mo1 P1 C3 52.2(6) . . . . yes
P2 Mo1 P1 C3 -37.1(5) . . . . yes
P5 Mo1 P1 C3 146.1(5) . . . . yes
P3 Mo1 P1 C3 71.2(8) . . . . yes
P4 Mo1 P1 C3 -123.7(5) . . . . yes
N1 Mo1 P1 C2 -54.2(4) . . . . yes
P2 Mo1 P1 C2 -143.6(3) . . . . yes
P5 Mo1 P1 C2 39.6(4) . . . . yes
P3 Mo1 P1 C2 -35.3(7) . . . . yes
P4 Mo1 P1 C2 129.8(3) . . . . yes
N1 Mo1 P2 C5 -8.3(6) . . . . yes
P5 Mo1 P2 C5 134.9(17) . . . . yes
P3 Mo1 P2 C5 -94.9(6) . . . . yes
P1 Mo1 P2 C5 74.8(6) . . . . yes
P4 Mo1 P2 C5 172.7(6) . . . . yes
N1 Mo1 P2 C4 110.3(6) . . . . yes
P5 Mo1 P2 C4 -106.4(17) . . . . yes
P3 Mo1 P2 C4 23.7(6) . . . . yes
P1 Mo1 P2 C4 -166.6(6) . . . . yes
P4 Mo1 P2 C4 -68.7(6) . . . . yes
N1 Mo1 P2 C6 -126.1(5) . . . . yes
P5 Mo1 P2 C6 17.2(18) . . . . yes
P3 Mo1 P2 C6 147.3(5) . . . . yes
P1 Mo1 P2 C6 -43.0(5) . . . . yes
P4 Mo1 P2 C6 54.9(5) . . . . yes
N1 Mo1 P3 C9 35.5(6) . . . . yes
P2 Mo1 P3 C9 124.7(6) . . . . yes
P5 Mo1 P3 C9 -58.1(6) . . . . yes
P1 Mo1 P3 C9 16.7(8) . . . . yes
P4 Mo1 P3 C9 -148.6(6) . . . . yes
N1 Mo1 P3 C7 164.5(7) . . . . yes
P2 Mo1 P3 C7 -106.4(7) . . . . yes
P5 Mo1 P3 C7 70.8(6) . . . . yes
P1 Mo1 P3 C7 145.6(7) . . . . yes
P4 Mo1 P3 C7 -19.6(6) . . . . yes
N1 Mo1 P3 C8 -73.3(7) . . . . yes
P2 Mo1 P3 C8 15.9(7) . . . . yes
P5 Mo1 P3 C8 -167.0(6) . . . . yes
P1 Mo1 P3 C8 -92.1(8) . . . . yes
P4 Mo1 P3 C8 102.6(6) . . . . yes
N1 Mo1 P4 C11 142(3) . . . . yes
P2 Mo1 P4 C11 156.8(4) . . . . yes
P5 Mo1 P4 C11 -25.5(4) . . . . yes
P3 Mo1 P4 C11 63.3(4) . . . . yes
P1 Mo1 P4 C11 -113.9(4) . . . . yes
N1 Mo1 P4 C10 -95(3) . . . . yes
P2 Mo1 P4 C10 -80.8(4) . . . . yes
P5 Mo1 P4 C10 96.9(4) . . . . yes
P3 Mo1 P4 C10 -174.4(4) . . . . yes
P1 Mo1 P4 C10 8.4(4) . . . . yes
N1 Mo1 P4 C12 23(3) . . . . yes
P2 Mo1 P4 C12 37.9(4) . . . . yes
P5 Mo1 P4 C12 -144.3(4) . . . . yes
P3 Mo1 P4 C12 -55.6(4) . . . . yes
P1 Mo1 P4 C12 127.2(4) . . . . yes
N1 Mo1 P5 C14 0.2(5) . . . . yes
P2 Mo1 P5 C14 -143.0(17) . . . . yes
P3 Mo1 P5 C14 86.7(5) . . . . yes
P1 Mo1 P5 C14 -82.8(5) . . . . yes
P4 Mo1 P5 C14 179.3(5) . . . . yes
N1 Mo1 P5 C15 123.6(5) . . . . yes
P2 Mo1 P5 C15 -19.6(18) . . . . yes
P3 Mo1 P5 C15 -149.9(5) . . . . yes
P1 Mo1 P5 C15 40.6(5) . . . . yes
P4 Mo1 P5 C15 -57.3(5) . . . . yes
N1 Mo1 P5 C13 -114.1(6) . . . . yes
P2 Mo1 P5 C13 102.7(18) . . . . yes
P3 Mo1 P5 C13 -27.6(6) . . . . yes
P1 Mo1 P5 C13 162.9(6) . . . . yes
P4 Mo1 P5 C13 65.0(6) . . . . yes
P2 Mo1 N1 O1 137(100) . . . . yes
P5 Mo1 N1 O1 -41(100) . . . . yes
P3 Mo1 N1 O1 -130(100) . . . . yes
P1 Mo1 N1 O1 47(100) . . . . yes
P4 Mo1 N1 O1 151(100) . . . . yes
C34 B1 C16 C17 -148.1(5) . . . . yes
C22 B1 C16 C17 88.9(6) . . . . yes
C28 B1 C16 C17 -33.3(7) . . . . yes
C34 B1 C16 C21 40.4(7) . . . . yes
C22 B1 C16 C21 -82.5(6) . . . . yes
C28 B1 C16 C21 155.3(5) . . . . yes
C21 C16 C17 C18 -1.2(7) . . . . yes
B1 C16 C17 C18 -173.0(5) . . . . yes
C16 C17 C18 C19 0.5(8) . . . . yes
C16 C17 C18 C181 177.5(5) . . . . yes
C19 C18 C181 F183 76.8(8) . . . . yes
C17 C18 C181 F183 -100.1(7) . . . . yes
C19 C18 C181 F181 -41.8(8) . . . . yes
C17 C18 C181 F181 141.3(6) . . . . yes
C19 C18 C181 F182 -165.3(6) . . . . yes
C17 C18 C181 F182 17.8(8) . . . . yes
C17 C18 C19 C20 0.4(8) . . . . yes
C181 C18 C19 C20 -176.5(5) . . . . yes
C18 C19 C20 C21 -0.7(8) . . . . yes
C18 C19 C20 C201 178.4(5) . . . . yes
C19 C20 C201 F201 -124.9(7) . . . . yes
C21 C20 C201 F201 54.2(9) . . . . yes
C19 C20 C201 F202 -4.1(9) . . . . yes
C21 C20 C201 F202 175.1(6) . . . . yes
C19 C20 C201 F203 114.2(7) . . . . yes
C21 C20 C201 F203 -66.7(8) . . . . yes
C19 C20 C21 C16 0.0(8) . . . . yes
C201 C20 C21 C16 -179.2(5) . . . . yes
C17 C16 C21 C20 0.9(7) . . . . yes
B1 C16 C21 C20 172.9(5) . . . . yes
C34 B1 C22 C23 154.4(5) . . . . yes
C28 B1 C22 C23 39.0(9) . . . . yes
C16 B1 C22 C23 -82.5(7) . . . . yes
C34 B1 C22 C27 -35.5(8) . . . . yes
C28 B1 C22 C27 -150.9(6) . . . . yes
C16 B1 C22 C27 87.6(7) . . . . yes
C27 C22 C23 C24 1.0(9) . . . . yes
B1 C22 C23 C24 171.5(6) . . . . yes
C22 C23 C24 C25 -1.0(8) . . . . yes
C22 C23 C24 C241 -177.9(6) . . . . yes
C25 C24 C241 F242 -99.6(7) . . . . yes
C23 C24 C241 F242 77.3(8) . . . . yes
C25 C24 C241 F243 23.0(9) . . . . yes
C23 C24 C241 F243 -160.1(6) . . . . yes
C25 C24 C241 F241 141.4(6) . . . . yes
C23 C24 C241 F241 -41.7(8) . . . . yes
C23 C24 C25 C26 1.0(8) . . . . yes
C241 C24 C25 C26 177.9(6) . . . . yes
C24 C25 C26 C27 -1.1(9) . . . . yes
C24 C25 C26 C261 179.3(6) . . . . yes
C27 C26 C261 F266 59.9(11) . . . . yes
C25 C26 C261 F266 -120.4(9) . . . . yes
C27 C26 C261 F264 -159.3(8) . . . . yes
C25 C26 C261 F264 20.3(11) . . . . yes
C27 C26 C261 F261 130.3(8) . . . . yes
C25 C26 C261 F261 -50.1(10) . . . . yes
C27 C26 C261 F265 -44.8(10) . . . . yes
C25 C26 C261 F265 134.9(8) . . . . yes
C27 C26 C261 F263 23.3(11) . . . . yes
C25 C26 C261 F263 -157.1(8) . . . . yes
C27 C26 C261 F262 -71.7(9) . . . . yes
C25 C26 C261 F262 108.0(8) . . . . yes
C25 C26 C27 C22 1.1(9) . . . . yes
C261 C26 C27 C22 -179.2(6) . . . . yes
C23 C22 C27 C26 -1.1(9) . . . . yes
B1 C22 C27 C26 -171.8(6) . . . . yes
C34 B1 C28 C33 84.8(6) . . . . yes
C22 B1 C28 C33 -153.2(6) . . . . yes
C16 B1 C28 C33 -36.9(7) . . . . yes
C34 B1 C28 C29 -86.2(6) . . . . yes
C22 B1 C28 C29 35.8(8) . . . . yes
C16 B1 C28 C29 152.1(5) . . . . yes
C33 C28 C29 C30 0.2(8) . . . . yes
B1 C28 C29 C30 171.7(5) . . . . yes
C28 C29 C30 C31 2.2(8) . . . . yes
C28 C29 C30 C301 -179.1(5) . . . . yes
C31 C30 C301 F303 -10.5(9) . . . . yes
C29 C30 C301 F303 170.8(5) . . . . yes
C31 C30 C301 F301 110.8(7) . . . . yes
C29 C30 C301 F301 -67.9(7) . . . . yes
C31 C30 C301 F302 -131.3(6) . . . . yes
C29 C30 C301 F302 50.0(8) . . . . yes
C29 C30 C31 C32 -2.6(8) . . . . yes
C301 C30 C31 C32 178.7(5) . . . . yes
C30 C31 C32 C33 0.7(8) . . . . yes
C30 C31 C32 C321 -179.2(6) . . . . yes
F324 F325 C321 F321 21.9(9) . . . . yes
F324 F325 C321 F326 86.2(12) . . . . yes
F324 F325 C321 F322 156.9(13) . . . . yes
F324 F325 C321 F323 126.8(10) . . . . yes
F324 F325 C321 C32 -108.2(10) . . . . yes
F323 F322 C321 F321 -83.7(15) . . . . yes
F323 F322 C321 F325 -152.1(13) . . . . yes
F323 F322 C321 F326 -24.0(8) . . . . yes
F323 F322 C321 F324 -127.3(10) . . . . yes
F323 F322 C321 C32 105.7(10) . . . . yes
F325 F324 C321 F321 -148.6(13) . . . . yes
F325 F324 C321 F326 -127.5(9) . . . . yes
F325 F324 C321 F322 -15.7(9) . . . . yes
F325 F324 C321 F323 -110.6(12) . . . . yes
F325 F324 C321 C32 111.4(8) . . . . yes
F322 F323 C321 F321 135.9(10) . . . . yes
F322 F323 C321 F325 18.8(9) . . . . yes
F322 F323 C321 F326 140.4(13) . . . . yes
F322 F323 C321 F324 111.9(12) . . . . yes
F322 F323 C321 C32 -109.2(9) . . . . yes
C31 C32 C321 F321 -118.5(9) . . . . yes
C33 C32 C321 F321 61.6(12) . . . . yes
C31 C32 C321 F325 11.9(12) . . . . yes
C33 C32 C321 F325 -168.0(8) . . . . yes
C31 C32 C321 F326 179.2(8) . . . . yes
C33 C32 C321 F326 -0.7(12) . . . . yes
C31 C32 C321 F322 54.3(12) . . . . yes
C33 C32 C321 F322 -125.6(9) . . . . yes
C31 C32 C321 F324 -74.1(9) . . . . yes
C33 C32 C321 F324 106.0(8) . . . . yes
C31 C32 C321 F323 139.5(8) . . . . yes
C33 C32 C321 F323 -40.4(10) . . . . yes
C29 C28 C33 C32 -2.2(8) . . . . yes
B1 C28 C33 C32 -173.7(6) . . . . yes
C31 C32 C33 C28 1.8(9) . . . . yes
C321 C32 C33 C28 -178.2(6) . . . . yes
C22 B1 C34 C39 -40.4(8) . . . . yes
C28 B1 C34 C39 81.5(6) . . . . yes
C16 B1 C34 C39 -157.7(5) . . . . yes
C22 B1 C34 C35 146.8(6) . . . . yes
C28 B1 C34 C35 -91.3(6) . . . . yes
C16 B1 C34 C35 29.5(8) . . . . yes
C39 C34 C35 C36 0.7(9) . . . . yes
B1 C34 C35 C36 173.8(6) . . . . yes
C34 C35 C36 C37 -1.7(9) . . . . yes
C34 C35 C36 C361 -177.6(6) . . . . yes
C37 C36 C361 F363 10.7(13) . . . . yes
C35 C36 C361 F363 -173.3(9) . . . . yes
C37 C36 C361 F362 -118.6(8) . . . . yes
C35 C36 C361 F362 57.3(11) . . . . yes
C37 C36 C361 F361 134.9(8) . . . . yes
C35 C36 C361 F361 -49.2(11) . . . . yes
C35 C36 C37 C38 1.1(9) . . . . yes
C361 C36 C37 C38 177.0(6) . . . . yes
C36 C37 C38 C39 0.3(8) . . . . yes
C36 C37 C38 C381 -178.9(6) . . . . yes
C37 C38 C381 F381 123.2(9) . . . . yes
C39 C38 C381 F381 -56.1(11) . . . . yes
C37 C38 C381 F383 -129.7(8) . . . . yes
C39 C38 C381 F383 51.1(9) . . . . yes
C37 C38 C381 F385 -47.0(9) . . . . yes
C39 C38 C381 F385 133.7(8) . . . . yes
C37 C38 C381 F386 -176.9(8) . . . . yes
C39 C38 C381 F386 3.9(10) . . . . yes
C37 C38 C381 F382 -0.9(10) . . . . yes
C39 C38 C381 F382 179.9(7) . . . . yes
C37 C38 C381 F384 75.1(8) . . . . yes
C39 C38 C381 F384 -104.2(8) . . . . yes
C37 C38 C39 C34 -1.3(8) . . . . yes
C381 C38 C39 C34 178.0(5) . . . . yes
C35 C34 C39 C38 0.8(8) . . . . yes
B1 C34 C39 C38 -172.6(5) . . . . yes
